data_7056657
loop_
_publ_author_name
'Kong, Qunshou'
'Zhuang, Weihua'
'Li, Gaocan'
'Xu, Yangyang'
'Jiang, Qing'
'Wang, Yunbing'

_publ_section_title
;
 High contrast stimuli-responsive luminescence switching of
 pyrene-1-carboxylic esters triggered by a crystal-to-crystal transition
;
_journal_name_full 'New J. Chem.'
_journal_paper_doi 10.1039/C7NJ03014B
_journal_year 2017
_chemical_formula_moiety 'C24 H16 O2'
_chemical_formula_sum 'C24 H16 O2'
_chemical_formula_weight 336.37
_chemical_name_systematic 1
_space_group_crystal_system monoclinic
_space_group_IT_number 14
_space_group_name_Hall '-P 2ybc'
_space_group_name_H-M_alt 'P 1 21/c 1'
_symmetry_space_group_name_Hall '-P 2ybc'
_symmetry_space_group_name_H-M 'P 1 21/c 1'
_atom_sites_solution_hydrogens geom
_atom_sites_solution_primary direct
_audit_creation_date 2016-07-29
_audit_creation_method
;
Olex2 1.2
(compiled 2016.02.19 svn.r3266 for OlexSys, GUI svn.r5155)
;
_audit_update_record
;
2017-05-18 deposited with the CCDC.
2017-10-03 downloaded from the CCDC.
;
_cell_angle_alpha 90
_cell_angle_beta 92.894(5)
_cell_angle_gamma 90
_cell_formula_units_Z 4
_cell_length_a 10.9965(6)
_cell_length_b 11.8076(8)
_cell_length_c 13.2007(7)
_cell_measurement_reflns_used 3826
_cell_measurement_temperature 295.2(3)
_cell_measurement_theta_max 72.1320
_cell_measurement_theta_min 5.0220
_cell_volume 1711.82(17)
_computing_cell_refinement
;
CrysAlisPro, Agilent Technologies,
Version 1.171.37.35 (release 13-08-2014 CrysAlis171 .NET)
(compiled Aug 13 2014,18:06:01)
;
_computing_data_collection
;
CrysAlisPro, Agilent Technologies,
Version 1.171.37.35 (release 13-08-2014 CrysAlis171 .NET)
(compiled Aug 13 2014,18:06:01)
;
_computing_data_reduction
;
CrysAlisPro, Agilent Technologies,
Version 1.171.37.35 (release 13-08-2014 CrysAlis171 .NET)
(compiled Aug 13 2014,18:06:01)
;
_computing_molecular_graphics 'Olex2 (Dolomanov et al., 2009)'
_computing_publication_material 'Olex2 (Dolomanov et al., 2009)'
_computing_structure_refinement 'ShelXL (Sheldrick, 2015)'
_computing_structure_solution 'ShelXT (Sheldrick, 2015)'
_diffrn_ambient_environment air
_diffrn_ambient_temperature 295.2(3)
_diffrn_detector 'CCD plate'
_diffrn_detector_area_resol_mean 15.9595
_diffrn_detector_type EosS2
_diffrn_measured_fraction_theta_full 0.999
_diffrn_measured_fraction_theta_max 0.976
_diffrn_measurement_details
;
#__ type_ start__ end____ width___ exp.time_
  1 omega  -33.00   55.00   1.0000    2.2600
omega____ theta____ kappa____ phi______ frames
    -       36.0421  -38.0000  -90.0000 88

#__ type_ start__ end____ width___ exp.time_
  2 omega   23.00   89.00   1.0000    2.2600
omega____ theta____ kappa____ phi______ frames
    -       36.0421 -125.0000    0.0000 66

#__ type_ start__ end____ width___ exp.time_
  3 omega    9.00  104.00   1.0000    2.2600
omega____ theta____ kappa____ phi______ frames
    -       36.0421   77.0000   90.0000 95

#__ type_ start__ end____ width___ exp.time_
  4 omega   19.00  103.00   1.0000    2.2600
omega____ theta____ kappa____ phi______ frames
    -       36.0421   57.0000   30.0000 84

#__ type_ start__ end____ width___ exp.time_
  5 omega  -33.00   55.00   1.0000    2.2600
omega____ theta____ kappa____ phi______ frames
    -       36.0421  -38.0000 -180.0000 88

#__ type_ start__ end____ width___ exp.time_
  6 omega   40.00  135.00   1.0000    9.0500
omega____ theta____ kappa____ phi______ frames
    -      108.0000  -77.0000   30.0000 95

#__ type_ start__ end____ width___ exp.time_
  7 omega   81.00  176.00   1.0000    9.0500
omega____ theta____ kappa____ phi______ frames
    -      108.0000   77.0000   30.0000 95

#__ type_ start__ end____ width___ exp.time_
  8 omega  100.00  178.00   1.0000    9.0500
omega____ theta____ kappa____ phi______ frames
    -      108.0000  111.0000   90.0000 78

#__ type_ start__ end____ width___ exp.time_
  9 omega   39.00  109.00   1.0000    9.0500
omega____ theta____ kappa____ phi______ frames
    -      108.0000  -94.0000   30.0000 70

#__ type_ start__ end____ width___ exp.time_
 10 omega   38.00   91.00   1.0000    9.0500
omega____ theta____ kappa____ phi______ frames
    -      108.0000  -30.0000  120.0000 53

#__ type_ start__ end____ width___ exp.time_
 11 omega   40.00   98.00   1.0000    9.0500
omega____ theta____ kappa____ phi______ frames
    -      108.0000  -45.0000   90.0000 58

#__ type_ start__ end____ width___ exp.time_
 12 omega   39.00  109.00   1.0000    9.0500
omega____ theta____ kappa____ phi______ frames
    -      108.0000  -94.0000  -90.0000 70

#__ type_ start__ end____ width___ exp.time_
 13 omega   90.00  175.00   1.0000    9.0500
omega____ theta____ kappa____ phi______ frames
    -      108.0000   61.0000  150.0000 85

#__ type_ start__ end____ width___ exp.time_
 14 omega   57.00  150.00   1.0000    9.0500
omega____ theta____ kappa____ phi______ frames
    -      108.0000  178.0000  -60.0000 93

#__ type_ start__ end____ width___ exp.time_
 15 omega   19.00   88.00   1.0000    2.2600
omega____ theta____ kappa____ phi______ frames
    -       36.0421   57.0000 -150.0000 69

#__ type_ start__ end____ width___ exp.time_
 16 omega   17.00  105.00   1.0000    2.2600
omega____ theta____ kappa____ phi______ frames
    -       36.0421   38.0000  -60.0000 88
;
_diffrn_measurement_device 'four-circle diffractometer'
_diffrn_measurement_device_type 'New Gemini, Dual, Cu at zero, EosS2'
_diffrn_measurement_method '\w scans'
_diffrn_orient_matrix_UB_11 -0.0639372000
_diffrn_orient_matrix_UB_12 -0.0944809000
_diffrn_orient_matrix_UB_13 -0.0631985000
_diffrn_orient_matrix_UB_21 -0.1033439000
_diffrn_orient_matrix_UB_22 0.0826539000
_diffrn_orient_matrix_UB_23 -0.0322176000
_diffrn_orient_matrix_UB_31 0.0702582000
_diffrn_orient_matrix_UB_32 0.0355844000
_diffrn_orient_matrix_UB_33 -0.0927602000
_diffrn_radiation_monochromator graphite
_diffrn_radiation_probe x-ray
_diffrn_radiation_type CuK\a
_diffrn_radiation_wavelength 1.54184
_diffrn_reflns_av_R_equivalents 0.0310
_diffrn_reflns_av_unetI/netI 0.0216
_diffrn_reflns_Laue_measured_fraction_full 0.999
_diffrn_reflns_Laue_measured_fraction_max 0.976
_diffrn_reflns_limit_h_max 13
_diffrn_reflns_limit_h_min -8
_diffrn_reflns_limit_k_max 14
_diffrn_reflns_limit_k_min -14
_diffrn_reflns_limit_l_max 15
_diffrn_reflns_limit_l_min -16
_diffrn_reflns_number 9414
_diffrn_reflns_point_group_measured_fraction_full 0.999
_diffrn_reflns_point_group_measured_fraction_max 0.976
_diffrn_reflns_theta_full 67.684
_diffrn_reflns_theta_max 73.124
_diffrn_reflns_theta_min 5.028
_diffrn_source 'Enhance (Cu) X-ray Source'
_exptl_absorpt_coefficient_mu 0.649
_exptl_absorpt_correction_T_max 1.00000
_exptl_absorpt_correction_T_min 0.46717
_exptl_absorpt_correction_type multi-scan
_exptl_absorpt_process_details
;
CrysAlisPro, Agilent Technologies,
Version 1.171.37.35 (release 13-08-2014 CrysAlis171 .NET)
(compiled Aug 13 2014,18:06:01)
Empirical absorption correction using spherical harmonics,
 implemented in SCALE3 ABSPACK scaling algorithm.
;
_exptl_crystal_colour 'clear greenish green'
_exptl_crystal_colour_lustre clear
_exptl_crystal_colour_modifier greenish
_exptl_crystal_colour_primary green
_exptl_crystal_density_diffrn 1.305
_exptl_crystal_description block
_exptl_crystal_F_000 704
_exptl_crystal_size_max 0.8
_exptl_crystal_size_mid 0.7
_exptl_crystal_size_min 0.6
_refine_diff_density_max 0.136
_refine_diff_density_min -0.188
_refine_diff_density_rms 0.038
_refine_ls_extinction_method none
_refine_ls_goodness_of_fit_ref 1.028
_refine_ls_hydrogen_treatment constr
_refine_ls_matrix_type full
_refine_ls_number_parameters 235
_refine_ls_number_reflns 3346
_refine_ls_number_restraints 0
_refine_ls_restrained_S_all 1.028
_refine_ls_R_factor_all 0.0673
_refine_ls_R_factor_gt 0.0556
_refine_ls_shift/su_max 0.000
_refine_ls_shift/su_mean 0.000
_refine_ls_structure_factor_coef Fsqd
_refine_ls_weighting_details 'w=1/[\s^2^(Fo^2^)+(0.0930P)^2^+0.2370P] where P=(Fo^2^+2Fc^2^)/3'
_refine_ls_weighting_scheme calc
_refine_ls_wR_factor_gt 0.1581
_refine_ls_wR_factor_ref 0.1730
_reflns_Friedel_coverage 0.000
_reflns_number_gt 2590
_reflns_number_total 3346
_reflns_threshold_expression 'I > 2\s(I)'
_cod_data_source_file c7nj03014b2.cif
_cod_data_source_block sczx-lgc-126
_cod_database_code 7056657
_shelx_space_group_comment
;
The symmetry employed for this shelxl refinement is uniquely defined
by the following loop, which should always be used as a source of
symmetry information in preference to the above space-group names.
They are only intended as comments.
;
_reflns_odcompleteness_completeness 99.84
_reflns_odcompleteness_iscentric 1
_reflns_odcompleteness_theta 66.97
_olex2_refinement_description
;
1. Fixed Uiso
 At 1.2 times of:
  All C(H) groups, All C(H,H) groups
2.a Secondary CH2 refined with riding coordinates:
 C00H(H00A,H00B)
2.b Aromatic/amide H refined with riding coordinates:
 C008(H008), C00D(H00D), C00E(H00E), C00F(H00F), C00G(H00G), C00I(H00I),
 C00J(H00J), C00K(H00K), C00L(H00L), C00M(H00M), C00N(H00N), C00O(H00O),
 C00P(H00P), C00Q(H00Q)
;
_shelx_shelxl_version_number 2014/7
_olex2_date_sample_data_collection 2016-07-28
_olex2_submission_special_instructions 'No special instructions were received'

loop_
_space_group_symop_operation_xyz
'x, y, z'
'-x, y+1/2, -z+1/2'
'-x, -y, -z'
'x, -y-1/2, z-1/2'

loop_
_atom_site_label
_atom_site_type_symbol
_atom_site_fract_x
_atom_site_fract_y
_atom_site_fract_z
_atom_site_U_iso_or_equiv
_atom_site_adp_type
_atom_site_occupancy
_atom_site_site_symmetry_order
_atom_site_calc_flag
_atom_site_refinement_flags_posn
O001 O 0.67218(12) 0.48091(14) 0.85841(10) 0.0832(4) Uani 1 1 d .
O002 O 0.73975(15) 0.35662(15) 0.74966(15) 0.1037(6) Uani 1 1 d .
C003 C 0.50731(14) 0.38727(14) 0.62674(12) 0.0571(4) Uani 1 1 d .
C004 C 0.55307(15) 0.45506(14) 0.70804(13) 0.0610(4) Uani 1 1 d .
C005 C 0.39845(14) 0.42114(14) 0.57252(12) 0.0575(4) Uani 1 1 d .
C006 C 0.88516(18) 0.53132(19) 0.89472(14) 0.0737(5) Uani 1 1 d .
C007 C 0.66403(17) 0.42388(16) 0.77097(15) 0.0683(5) Uani 1 1 d .
C008 C 0.49188(18) 0.55416(15) 0.73202(14) 0.0691(5) Uani 1 1 d .
H008 H 0.5228 0.5991 0.7851 0.083 Uiso 1 1 calc R
C009 C 0.34930(15) 0.35598(15) 0.48988(13) 0.0616(4) Uani 1 1 d .
C00A C 0.33757(16) 0.52212(15) 0.59999(14) 0.0653(4) Uani 1 1 d .
C00B C 0.24175(17) 0.39147(17) 0.43461(14) 0.0712(5) Uani 1 1 d .
C00C C 0.40795(17) 0.25526(16) 0.46111(14) 0.0673(4) Uani 1 1 d .
C00D C 0.51542(18) 0.22165(16) 0.51759(15) 0.0714(5) Uani 1 1 d .
H00D H 0.5537 0.1546 0.5004 0.086 Uiso 1 1 calc R
C00E C 0.38747(18) 0.58691(16) 0.67931(15) 0.0719(5) Uani 1 1 d .
H00E H 0.3492 0.6538 0.6970 0.086 Uiso 1 1 calc R
C00F C 0.56359(16) 0.28362(16) 0.59510(14) 0.0664(4) Uani 1 1 d .
H00F H 0.6349 0.2591 0.6291 0.080 Uiso 1 1 calc R
C00G C 0.22850(19) 0.55438(18) 0.54355(18) 0.0789(5) Uani 1 1 d .
H00G H 0.1883 0.6201 0.5616 0.095 Uiso 1 1 calc R
C00H C 0.7801(2) 0.4602(2) 0.92407(16) 0.0914(7) Uani 1 1 d .
H00A H 0.8022 0.3809 0.9203 0.110 Uiso 1 1 calc R
H00B H 0.7620 0.4769 0.9937 0.110 Uiso 1 1 calc R
C00I C 0.8868(2) 0.6447(2) 0.91923(18) 0.0914(6) Uani 1 1 d .
H00I H 0.8235 0.6759 0.9542 0.110 Uiso 1 1 calc R
C00J C 0.3591(2) 0.1937(2) 0.37769(16) 0.0819(6) Uani 1 1 d .
H00J H 0.3965 0.1269 0.3587 0.098 Uiso 1 1 calc R
C00K C 0.1978(2) 0.3280(2) 0.35215(16) 0.0848(6) Uani 1 1 d .
H00K H 0.1277 0.3513 0.3156 0.102 Uiso 1 1 calc R
C00L C 0.9802(2) 0.4864(2) 0.84479(18) 0.0886(6) Uani 1 1 d .
H00L H 0.9803 0.4098 0.8283 0.106 Uiso 1 1 calc R
C00M C 0.18285(19) 0.4927(2) 0.46563(18) 0.0827(6) Uani 1 1 d .
H00M H 0.1115 0.5161 0.4310 0.099 Uiso 1 1 calc R
C00N C 0.2568(2) 0.2308(2) 0.32386(17) 0.0917(7) Uani 1 1 d .
H00N H 0.2270 0.1900 0.2677 0.110 Uiso 1 1 calc R
C00O C 1.0746(2) 0.5540(3) 0.8191(2) 0.1162(10) Uani 1 1 d .
H00O H 1.1390 0.5231 0.7854 0.139 Uiso 1 1 calc R
C00P C 0.9809(3) 0.7108(3) 0.8923(2) 0.1172(10) Uani 1 1 d .
H00P H 0.9808 0.7876 0.9080 0.141 Uiso 1 1 calc R
C00Q C 1.0752(3) 0.6665(4) 0.8426(3) 0.1264(13) Uani 1 1 d .
H00Q H 1.1395 0.7124 0.8249 0.152 Uiso 1 1 calc R

loop_
_atom_site_aniso_label
_atom_site_aniso_U_11
_atom_site_aniso_U_22
_atom_site_aniso_U_33
_atom_site_aniso_U_23
_atom_site_aniso_U_13
_atom_site_aniso_U_12
O001 0.0735(8) 0.1094(11) 0.0663(7) -0.0048(7) -0.0006(6) -0.0136(7)
O002 0.0925(11) 0.0957(11) 0.1193(13) -0.0199(10) -0.0316(9) 0.0249(9)
C003 0.0585(8) 0.0568(8) 0.0567(8) 0.0074(7) 0.0098(7) -0.0016(7)
C004 0.0615(9) 0.0624(9) 0.0593(9) 0.0059(7) 0.0061(7) -0.0048(7)
C005 0.0577(8) 0.0578(8) 0.0576(8) 0.0077(7) 0.0102(7) -0.0022(7)
C006 0.0679(10) 0.0909(13) 0.0611(9) 0.0053(9) -0.0085(8) -0.0059(9)
C007 0.0684(10) 0.0640(10) 0.0722(11) 0.0057(8) -0.0007(8) -0.0103(8)
C008 0.0782(11) 0.0627(10) 0.0668(10) -0.0034(8) 0.0089(9) -0.0066(8)
C009 0.0629(9) 0.0651(9) 0.0573(8) 0.0069(7) 0.0090(7) -0.0051(7)
C00A 0.0648(10) 0.0616(9) 0.0702(10) 0.0066(8) 0.0100(8) 0.0031(8)
C00B 0.0680(10) 0.0789(12) 0.0663(10) 0.0113(9) 0.0006(8) -0.0061(9)
C00C 0.0701(10) 0.0704(10) 0.0623(9) -0.0029(8) 0.0127(8) -0.0044(8)
C00D 0.0755(11) 0.0647(10) 0.0752(11) -0.0061(9) 0.0144(9) 0.0088(8)
C00E 0.0804(12) 0.0581(9) 0.0780(11) -0.0018(8) 0.0122(9) 0.0072(8)
C00F 0.0637(9) 0.0676(10) 0.0681(10) 0.0038(8) 0.0038(8) 0.0066(8)
C00G 0.0740(11) 0.0707(11) 0.0918(14) 0.0053(10) 0.0033(10) 0.0147(9)
C00H 0.0851(14) 0.1202(19) 0.0675(11) 0.0134(12) -0.0092(10) -0.0215(13)
C00I 0.0923(15) 0.0978(16) 0.0831(14) -0.0087(12) -0.0053(11) -0.0037(13)
C00J 0.0919(14) 0.0817(13) 0.0728(11) -0.0130(10) 0.0121(10) -0.0056(11)
C00K 0.0814(13) 0.0986(15) 0.0728(12) 0.0089(11) -0.0111(10) -0.0106(11)
C00L 0.0808(13) 0.0963(15) 0.0881(14) 0.0094(12) -0.0028(11) 0.0078(11)
C00M 0.0718(11) 0.0874(14) 0.0880(13) 0.0157(11) -0.0067(10) 0.0081(10)
C00N 0.1006(16) 0.1040(17) 0.0695(12) -0.0094(11) -0.0044(11) -0.0190(13)
C00O 0.0693(14) 0.168(3) 0.112(2) 0.035(2) 0.0076(13) 0.0079(17)
C00P 0.126(2) 0.1020(19) 0.120(2) 0.0093(16) -0.0346(19) -0.0316(18)
C00Q 0.0848(17) 0.160(3) 0.131(2) 0.057(2) -0.0294(17) -0.051(2)

loop_
_atom_type_symbol
_atom_type_description
_atom_type_scat_dispersion_real
_atom_type_scat_dispersion_imag
_atom_type_scat_source
C C 0.0181 0.0091 'International Tables Vol C Tables 4.2.6.8 and 6.1.1.4'
H H 0.0000 0.0000 'International Tables Vol C Tables 4.2.6.8 and 6.1.1.4'
O O 0.0492 0.0322 'International Tables Vol C Tables 4.2.6.8 and 6.1.1.4'

loop_
_geom_angle_atom_site_label_1
_geom_angle_atom_site_label_2
_geom_angle_atom_site_label_3
_geom_angle
C007 O001 C00H 116.59(18)
C004 C003 C005 118.85(15)
C004 C003 C00F 124.04(16)
C005 C003 C00F 117.11(16)
C003 C004 C007 122.37(16)
C008 C004 C003 119.41(16)
C008 C004 C007 118.21(17)
C003 C005 C00A 120.17(16)
C009 C005 C003 120.87(15)
C009 C005 C00A 118.96(16)
C00I C006 C00H 119.1(2)
C00L C006 C00H 121.7(2)
C00L C006 C00I 119.3(2)
O001 C007 C004 112.04(17)
O002 C007 O001 121.44(19)
O002 C007 C004 126.51(18)
C004 C008 H008 119.2
C00E C008 C004 121.61(18)
C00E C008 H008 119.2
C005 C009 C00B 120.63(17)
C00C C009 C005 120.08(16)
C00C C009 C00B 119.28(17)
C005 C00A C00G 118.88(17)
C00E C00A C005 118.75(17)
C00E C00A C00G 122.36(17)
C009 C00B C00M 118.48(18)
C00K C00B C009 119.4(2)
C00K C00B C00M 122.1(2)
C009 C00C C00D 118.18(17)
C00J C00C C009 118.97(19)
C00J C00C C00D 122.84(18)
C00C C00D H00D 118.9
C00F C00D C00C 122.15(17)
C00F C00D H00D 118.9
C008 C00E C00A 121.19(17)
C008 C00E H00E 119.4
C00A C00E H00E 119.4
C003 C00F H00F 119.2
C00D C00F C003 121.58(17)
C00D C00F H00F 119.2
C00A C00G H00G 119.1
C00M C00G C00A 121.86(19)
C00M C00G H00G 119.1
O001 C00H C006 111.68(17)
O001 C00H H00A 109.3
O001 C00H H00B 109.3
C006 C00H H00A 109.3
C006 C00H H00B 109.3
H00A C00H H00B 107.9
C006 C00I H00I 120.1
C00P C00I C006 119.9(3)
C00P C00I H00I 120.1
C00C C00J H00J 119.6
C00N C00J C00C 120.9(2)
C00N C00J H00J 119.6
C00B C00K H00K 119.6
C00N C00K C00B 120.8(2)
C00N C00K H00K 119.6
C006 C00L H00L 120.0
C00O C00L C006 120.0(3)
C00O C00L H00L 120.0
C00B C00M H00M 119.4
C00G C00M C00B 121.18(19)
C00G C00M H00M 119.4
C00J C00N C00K 120.7(2)
C00J C00N H00N 119.7
C00K C00N H00N 119.7
C00L C00O H00O 119.7
C00Q C00O C00L 120.5(3)
C00Q C00O H00O 119.7
C00I C00P H00P 119.5
C00I C00P C00Q 121.0(3)
C00Q C00P H00P 119.5
C00O C00Q H00Q 120.4
C00P C00Q C00O 119.3(3)
C00P C00Q H00Q 120.4

loop_
_geom_bond_atom_site_label_1
_geom_bond_atom_site_label_2
_geom_bond_distance
O001 C007 1.335(2)
O001 C00H 1.454(3)
O002 C007 1.194(2)
C003 C004 1.411(2)
C003 C005 1.421(2)
C003 C00F 1.443(2)
C004 C007 1.487(3)
C004 C008 1.394(3)
C005 C009 1.419(2)
C005 C00A 1.423(2)
C006 C00H 1.495(3)
C006 C00I 1.377(3)
C006 C00L 1.370(3)
C008 H008 0.9300
C008 C00E 1.368(3)
C009 C00B 1.421(3)
C009 C00C 1.414(3)
C00A C00E 1.387(3)
C00A C00G 1.431(3)
C00B C00K 1.388(3)
C00B C00M 1.430(3)
C00C C00D 1.422(3)
C00C C00J 1.403(3)
C00D H00D 0.9300
C00D C00F 1.345(3)
C00E H00E 0.9300
C00F H00F 0.9300
C00G H00G 0.9300
C00G C00M 1.337(3)
C00H H00A 0.9700
C00H H00B 0.9700
C00I H00I 0.9300
C00I C00P 1.358(4)
C00J H00J 0.9300
C00J C00N 1.371(3)
C00K H00K 0.9300
C00K C00N 1.379(4)
C00L H00L 0.9300
C00L C00O 1.366(4)
C00M H00M 0.9300
C00N H00N 0.9300
C00O H00O 0.9300
C00O C00Q 1.365(5)
C00P H00P 0.9300
C00P C00Q 1.359(5)
C00Q H00Q 0.9300
